data_4308144
loop_
_publ_author_name
'Silvia Del Piero'
'Rosalisa Fedele'
'Andrea Melchior'
'Roberto Portanova'
'Marilena Tolazzi'
'Ennio Zangrando'

_publ_section_title
;
Solvation Effects on the Stability of Silver(I) Complexes with
Pyridine-Containing Ligands Studied by Thermodynamic and DFT Methods
;
_journal_name_full 'Inorganic Chemistry'
_journal_page_first 4683
_journal_page_last 4691
_journal_paper_doi 10.1021/ic070124d
_journal_volume 46
_journal_year 2007
_chemical_formula_moiety 'C24 H26 Ag2 N6 2+, 2(Cl O4 1-)'
_chemical_formula_sum 'C24 H26 Ag2 Cl2 N6 O8'
_chemical_formula_weight 813.15
_chemical_name_systematic
;
 ?
 bis[bis(2-pyridylmethyl)amine-N,N')-silver(I)] diperchlorate
;
_space_group_IT_number 15
_symmetry_cell_setting monoclinic
_symmetry_space_group_name_Hall '-C 2yc'
_symmetry_space_group_name_H-M 'C 1 2/c 1'
_atom_sites_solution_hydrogens geom
_atom_sites_solution_primary direct
_atom_sites_solution_secondary difmap
_audit_creation_method SHELXL-97
_cell_angle_alpha 90.00
_cell_angle_beta 114.666(10)
_cell_angle_gamma 90.00
_cell_formula_units_Z 8
_cell_length_a 23.768(5)
_cell_length_b 13.363(3)
_cell_length_c 20.343(4)
_cell_measurement_temperature 293(2)
_cell_volume 5872(2)
_computing_cell_refinement 'Denzo (Otwinowski & Minor 1997)'
_computing_data_collection 'Nonius Xpress'
_computing_data_reduction 'Denzo and Scalepack (Otwinowski & Minor 1997)'
_computing_molecular_graphics 'Ortep3/windows (Farrugia,1997)'
_computing_publication_material 'Wingx 1.70.00 (Farrugia, 1999)'
_computing_structure_refinement 'SHELX97 (Sheldrick, 1998)'
_computing_structure_solution 'SHELX97 (Sheldrick, 1998)'
_diffrn_ambient_temperature 293(2)
_diffrn_measured_fraction_theta_full 0.987
_diffrn_measured_fraction_theta_max 0.987
_diffrn_measurement_device_type 'image plate dip1030'
_diffrn_measurement_method 'laser scanner'
_diffrn_radiation_monochromator graphite
_diffrn_radiation_source 'fine-focus sealed tube'
_diffrn_radiation_type Mok\a
_diffrn_radiation_wavelength 0.71073
_diffrn_reflns_av_R_equivalents 0.0460
_diffrn_reflns_av_sigmaI/netI 0.0440
_diffrn_reflns_limit_h_max 29
_diffrn_reflns_limit_h_min -29
_diffrn_reflns_limit_k_max 16
_diffrn_reflns_limit_k_min -16
_diffrn_reflns_limit_l_max 25
_diffrn_reflns_limit_l_min -24
_diffrn_reflns_number 83587
_diffrn_reflns_theta_full 26.02
_diffrn_reflns_theta_max 26.02
_diffrn_reflns_theta_min 1.79
_exptl_absorpt_coefficient_mu 1.573
_exptl_absorpt_correction_T_max 0.6997
_exptl_absorpt_correction_T_min 0.5028
_exptl_absorpt_correction_type refdelf
_exptl_absorpt_process_details
;
Parkin S,Moezzi B & Hope H, (1995) J. Appl. Cryst. 28, 53-56
Cubic fit to sin(theta)/lambda - 24 parameters
;
_exptl_crystal_colour colorless
_exptl_crystal_density_diffrn 1.840
_exptl_crystal_density_method 'not measured'
_exptl_crystal_description block
_exptl_crystal_F_000 3232
_exptl_crystal_size_max 0.40
_exptl_crystal_size_mid 0.35
_exptl_crystal_size_min 0.30
_refine_diff_density_max 1.278
_refine_diff_density_min -0.540
_refine_diff_density_rms 0.107
_refine_ls_extinction_method none
_refine_ls_goodness_of_fit_ref 0.984
_refine_ls_hydrogen_treatment constr
_refine_ls_matrix_type full
_refine_ls_number_parameters 380
_refine_ls_number_reflns 5711
_refine_ls_number_restraints 0
_refine_ls_restrained_S_all 0.985
_refine_ls_R_factor_all 0.0968
_refine_ls_R_factor_gt 0.0603
_refine_ls_shift/su_max 0.002
_refine_ls_shift/su_mean 0.000
_refine_ls_structure_factor_coef Fsqd
_refine_ls_weighting_details 'calc w=1/[\s^2^(Fo^2^)+(0.1470P)^2^] where P=(Fo^2^+2Fc^2^)/3'
_refine_ls_weighting_scheme calc
_refine_ls_wR_factor_gt 0.1971
_refine_ls_wR_factor_ref 0.2199
_reflns_number_gt 3057
_reflns_number_total 5711
_reflns_threshold_expression >2sigma(I)
_cod_data_source_file ic070124d-file003.cif
_cod_data_source_block melc2c
_cod_original_sg_symbol_H-M 'C 2/c'
_cod_database_code 4308144

loop_
_symmetry_equiv_pos_as_xyz
'x, y, z'
'-x, y, -z+1/2'
'x+1/2, y+1/2, z'
'-x+1/2, y+1/2, -z+1/2'
'-x, -y, -z'
'x, -y, z-1/2'
'-x+1/2, -y+1/2, -z'
'x+1/2, -y+1/2, z-1/2'

loop_
_atom_site_label
_atom_site_type_symbol
_atom_site_fract_x
_atom_site_fract_y
_atom_site_fract_z
_atom_site_U_iso_or_equiv
_atom_site_adp_type
_atom_site_occupancy
_atom_site_symmetry_multiplicity
_atom_site_calc_flag
_atom_site_refinement_flags
_atom_site_disorder_assembly
_atom_site_disorder_group
Ag1 Ag 0.48714(7) 0.64281(8) 0.46606(10) 0.0984(5) Uani 1 1 d . . .
Ag2 Ag 0.49444(6) 0.85150(11) 0.52183(5) 0.1001(4) Uani 1 1 d . . .
N1 N 0.5851(3) 0.6338(5) 0.4801(4) 0.0873(17) Uani 1 1 d . . .
N2 N 0.4869(3) 0.7178(7) 0.3569(3) 0.101(2) Uani 1 1 d . . .
H2 H 0.4525 0.6959 0.3187 0.121 Uiso 1 1 calc R . .
N3 N 0.4195(3) 0.8682(5) 0.4159(4) 0.0903(18) Uani 1 1 d . . .
N4 N 0.5904(3) 0.8436(5) 0.6066(3) 0.0889(17) Uani 1 1 d . . .
N5 N 0.4865(3) 0.7793(7) 0.6276(3) 0.106(2) Uani 1 1 d . . .
H5 H 0.4545 0.8101 0.6330 0.127 Uiso 1 1 calc R . .
N6 N 0.4077(3) 0.6414(5) 0.4926(4) 0.0888(17) Uani 1 1 d . . .
C1 C 0.6317(5) 0.6165(7) 0.5427(6) 0.111(3) Uani 1 1 d . . .
H1 H 0.6237 0.6024 0.5828 0.133 Uiso 1 1 calc R . .
C2 C 0.6930(5) 0.6190(7) 0.5507(6) 0.115(3) Uani 1 1 d . . .
H2A H 0.7254 0.6040 0.5949 0.138 Uiso 1 1 calc R . .
C3 C 0.7042(4) 0.6433(8) 0.4931(6) 0.119(3) Uani 1 1 d . . .
H3 H 0.7446 0.6464 0.4972 0.143 Uiso 1 1 calc R . .
C4 C 0.6544(4) 0.6638(8) 0.4271(6) 0.115(3) Uani 1 1 d . . .
H4 H 0.6611 0.6809 0.3867 0.138 Uiso 1 1 calc R . .
C5 C 0.5958(4) 0.6584(7) 0.4232(5) 0.094(2) Uani 1 1 d . . .
C6 C 0.3641(5) 0.8867(7) 0.4139(5) 0.112(3) Uani 1 1 d . . .
H6 H 0.3609 0.8921 0.4578 0.134 Uiso 1 1 calc R . .
C7 C 0.3119(5) 0.8984(8) 0.3531(7) 0.127(3) Uani 1 1 d . . .
H7 H 0.2738 0.9082 0.3548 0.152 Uiso 1 1 calc R . .
C8 C 0.3171(7) 0.8954(9) 0.2894(8) 0.151(5) Uani 1 1 d . . .
H8 H 0.2830 0.9084 0.2462 0.181 Uiso 1 1 calc R . .
C9 C 0.3743(7) 0.8724(8) 0.2894(5) 0.129(4) Uani 1 1 d . . .
H9 H 0.3785 0.8673 0.2461 0.155 Uiso 1 1 calc R . .
C10 C 0.4233(4) 0.8578(6) 0.3529(4) 0.094(2) Uani 1 1 d . . .
C11 C 0.4857(4) 0.8252(7) 0.3557(5) 0.103(3) Uani 1 1 d . . .
H11A H 0.4907 0.8499 0.3137 0.124 Uiso 1 1 calc R . .
H11B H 0.5191 0.8516 0.3988 0.124 Uiso 1 1 calc R . .
C12 C 0.5409(4) 0.6713(9) 0.3514(5) 0.118(3) Uani 1 1 d . . .
H12A H 0.5533 0.7122 0.3203 0.142 Uiso 1 1 calc R . .
H12B H 0.5289 0.6063 0.3287 0.142 Uiso 1 1 calc R . .
C13 C 0.6405(5) 0.8573(7) 0.5922(6) 0.109(3) Uani 1 1 d . . .
H13 H 0.6345 0.8744 0.5454 0.130 Uiso 1 1 calc R . .
C14 C 0.6989(5) 0.8472(8) 0.6434(6) 0.118(3) Uani 1 1 d . . .
H14 H 0.7326 0.8584 0.6322 0.142 Uiso 1 1 calc R . .
C15 C 0.7078(4) 0.8201(9) 0.7119(7) 0.134(4) Uani 1 1 d . . .
H15 H 0.7477 0.8131 0.7479 0.161 Uiso 1 1 calc R . .
C16 C 0.6568(4) 0.8031(9) 0.7277(5) 0.121(3) Uani 1 1 d . . .
H16 H 0.6620 0.7840 0.7739 0.145 Uiso 1 1 calc R . .
C17 C 0.5983(4) 0.8158(7) 0.6724(4) 0.092(2) Uani 1 1 d . . .
C18 C 0.3517(5) 0.6365(7) 0.4373(5) 0.104(3) Uani 1 1 d . . .
H18 H 0.3493 0.6336 0.3905 0.125 Uiso 1 1 calc R . .
C19 C 0.2980(5) 0.6356(7) 0.4464(7) 0.118(3) Uani 1 1 d . . .
H19 H 0.2600 0.6299 0.4067 0.141 Uiso 1 1 calc R . .
C20 C 0.3005(5) 0.6429(8) 0.5133(7) 0.125(3) Uani 1 1 d . . .
H20 H 0.2643 0.6437 0.5203 0.150 Uiso 1 1 calc R . .
C21 C 0.3591(5) 0.6492(7) 0.5735(6) 0.114(3) Uani 1 1 d . . .
H21 H 0.3625 0.6528 0.6207 0.137 Uiso 1 1 calc R . .
C22 C 0.4106(4) 0.6500(6) 0.5588(5) 0.089(2) Uani 1 1 d . . .
C23 C 0.4725(4) 0.6690(8) 0.6188(5) 0.109(3) Uani 1 1 d . . .
H23A H 0.5041 0.6349 0.6086 0.131 Uiso 1 1 calc R . .
H23B H 0.4734 0.6421 0.6635 0.131 Uiso 1 1 calc R . .
C24 C 0.5412(4) 0.8052(10) 0.6873(5) 0.123(3) Uani 1 1 d . . .
H24A H 0.5495 0.7547 0.7245 0.148 Uiso 1 1 calc R . .
H24B H 0.5345 0.8681 0.7067 0.148 Uiso 1 1 calc R . .
Cl1 Cl 0.37810(12) 0.9906(2) 0.61057(14) 0.1161(8) Uani 1 1 d . . .
O1 O 0.4137(7) 1.0005(9) 0.5672(5) 0.225(6) Uani 1 1 d . . .
O2 O 0.3524(7) 1.0777(13) 0.6131(9) 0.310(10) Uani 1 1 d . . .
O3 O 0.3581(6) 0.8952(9) 0.6046(10) 0.251(7) Uani 1 1 d . . .
O4 O 0.4285(5) 0.9868(10) 0.6792(6) 0.216(5) Uani 1 1 d . . .
Cl2 Cl 0.37556(12) 0.51123(19) 0.26677(13) 0.1104(7) Uani 1 1 d . . .
O5 O 0.4173(4) 0.5030(7) 0.3405(5) 0.169(3) Uani 1 1 d . . .
O6 O 0.3299(7) 0.4595(16) 0.2512(16) 0.51(2) Uani 1 1 d . . .
O7 O 0.4145(10) 0.4801(13) 0.2350(8) 0.319(11) Uani 1 1 d . . .
O8 O 0.3623(4) 0.6160(6) 0.2505(4) 0.144(3) Uani 1 1 d . . .

loop_
_atom_site_aniso_label
_atom_site_aniso_U_11
_atom_site_aniso_U_22
_atom_site_aniso_U_33
_atom_site_aniso_U_23
_atom_site_aniso_U_13
_atom_site_aniso_U_12
Ag1 0.0997(8) 0.0959(6) 0.1251(10) -0.0102(5) 0.0722(7) -0.0088(5)
Ag2 0.1050(7) 0.0934(7) 0.0734(5) -0.0009(4) 0.0089(4) 0.0052(5)
N1 0.075(4) 0.091(4) 0.100(4) -0.004(3) 0.042(4) 0.003(3)
N2 0.075(4) 0.146(7) 0.084(4) -0.004(4) 0.035(3) -0.009(4)
N3 0.089(5) 0.083(4) 0.087(4) 0.003(3) 0.025(3) 0.000(3)
N4 0.078(4) 0.092(5) 0.086(4) -0.003(3) 0.025(3) 0.000(3)
N5 0.075(4) 0.154(7) 0.083(4) 0.008(4) 0.028(3) 0.022(4)
N6 0.083(4) 0.084(4) 0.110(5) 0.000(3) 0.051(4) -0.004(3)
C1 0.121(8) 0.097(6) 0.113(7) 0.006(5) 0.046(6) 0.026(5)
C2 0.107(7) 0.101(7) 0.117(7) -0.002(5) 0.028(6) 0.021(5)
C3 0.073(5) 0.147(9) 0.135(8) 0.004(6) 0.039(5) 0.016(5)
C4 0.089(6) 0.148(9) 0.117(7) -0.001(6) 0.052(5) -0.003(5)
C5 0.079(5) 0.113(6) 0.094(5) -0.014(4) 0.040(4) -0.001(4)
C6 0.109(7) 0.105(6) 0.102(6) -0.006(5) 0.025(5) 0.016(5)
C7 0.114(8) 0.116(8) 0.125(8) -0.006(6) 0.025(7) 0.022(6)
C8 0.132(10) 0.129(9) 0.144(11) 0.011(8) 0.009(8) 0.028(7)
C9 0.163(11) 0.135(9) 0.068(5) 0.003(5) 0.027(6) 0.008(7)
C10 0.103(6) 0.084(5) 0.078(5) 0.012(4) 0.021(4) -0.001(4)
C11 0.105(7) 0.101(6) 0.099(6) 0.000(5) 0.038(5) -0.025(5)
C12 0.093(6) 0.168(10) 0.098(6) -0.014(6) 0.046(5) -0.006(6)
C13 0.104(7) 0.111(7) 0.112(6) -0.010(5) 0.046(6) -0.030(5)
C14 0.091(6) 0.135(8) 0.132(8) -0.004(6) 0.050(6) -0.020(5)
C15 0.068(5) 0.141(9) 0.162(10) 0.003(8) 0.015(6) 0.002(5)
C16 0.087(6) 0.158(9) 0.098(6) 0.017(6) 0.018(5) 0.001(6)
C17 0.073(4) 0.109(6) 0.081(5) 0.005(4) 0.020(4) 0.013(4)
C18 0.106(7) 0.098(6) 0.109(6) -0.016(5) 0.047(5) -0.017(5)
C19 0.099(7) 0.106(7) 0.148(9) -0.009(6) 0.051(6) -0.021(5)
C20 0.093(6) 0.144(9) 0.159(10) -0.013(7) 0.074(7) -0.025(6)
C21 0.116(8) 0.127(8) 0.128(7) 0.011(6) 0.079(7) 0.004(6)
C22 0.081(5) 0.089(5) 0.105(6) 0.012(4) 0.045(4) 0.005(4)
C23 0.100(6) 0.131(8) 0.102(6) 0.029(5) 0.049(5) 0.038(5)
C24 0.099(6) 0.173(10) 0.090(5) -0.007(6) 0.032(5) 0.001(6)
Cl1 0.1059(16) 0.1015(18) 0.1261(17) -0.0090(13) 0.0340(14) -0.0018(13)
O1 0.305(16) 0.217(12) 0.165(7) -0.053(7) 0.112(10) -0.093(10)
O2 0.251(15) 0.300(18) 0.299(16) 0.050(14) 0.036(13) 0.176(15)
O3 0.189(11) 0.180(10) 0.43(2) -0.050(11) 0.169(13) -0.073(8)
O4 0.158(8) 0.281(14) 0.167(7) 0.036(9) 0.027(7) 0.010(8)
Cl2 0.1094(16) 0.1016(17) 0.1165(16) -0.0078(12) 0.0435(13) -0.0141(12)
O5 0.148(7) 0.167(8) 0.160(7) 0.009(5) 0.033(6) 0.031(5)
O6 0.166(12) 0.36(2) 0.76(5) 0.18(3) -0.05(2) -0.164(15)
O7 0.47(3) 0.297(18) 0.230(12) 0.019(12) 0.188(17) 0.173(18)
O8 0.122(6) 0.130(6) 0.149(6) 0.012(5) 0.026(5) 0.019(4)

loop_
_atom_type_symbol
_atom_type_description
_atom_type_scat_dispersion_real
_atom_type_scat_dispersion_imag
_atom_type_scat_source
C C 0.0033 0.0016 'International Tables Vol C Tables 4.2.6.8 and 6.1.1.4'
H H 0.0000 0.0000 'International Tables Vol C Tables 4.2.6.8 and 6.1.1.4'
N N 0.0061 0.0033 'International Tables Vol C Tables 4.2.6.8 and 6.1.1.4'
O O 0.0106 0.0060 'International Tables Vol C Tables 4.2.6.8 and 6.1.1.4'
Cl Cl 0.1484 0.1585 'International Tables Vol C Tables 4.2.6.8 and 6.1.1.4'
Ag Ag -0.8971 1.1015 'International Tables Vol C Tables 4.2.6.8 and 6.1.1.4'

loop_
_geom_angle_atom_site_label_1
_geom_angle_atom_site_label_2
_geom_angle_atom_site_label_3
_geom_angle
_geom_angle_site_symmetry_1
_geom_angle_site_symmetry_3
_geom_angle_publ_flag
N6 Ag1 N1 159.9(3) . . ?
N6 Ag1 N2 124.1(3) . . ?
N1 Ag1 N2 75.1(2) . . ?
N6 Ag1 Ag2 80.35(17) . . ?
N1 Ag1 Ag2 96.30(17) . . ?
N2 Ag1 Ag2 86.6(2) . . ?
N3 Ag2 N4 159.2(3) . . ?
N3 Ag2 N5 125.9(3) . . ?
N4 Ag2 N5 74.2(2) . . ?
N3 Ag2 Ag1 79.89(18) . . ?
N4 Ag2 Ag1 97.41(18) . . ?
N5 Ag2 Ag1 87.3(2) . . ?
C1 N1 C5 119.9(8) . . ?
C1 N1 Ag1 123.2(6) . . ?
C5 N1 Ag1 116.5(5) . . ?
C11 N2 C12 115.7(8) . . ?
C11 N2 Ag1 114.7(6) . . ?
C12 N2 Ag1 103.0(5) . . ?
C6 N3 C10 117.1(8) . . ?
C6 N3 Ag2 116.5(6) . . ?
C10 N3 Ag2 126.3(6) . . ?
C17 N4 C13 119.4(7) . . ?
C17 N4 Ag2 117.8(5) . . ?
C13 N4 Ag2 122.6(6) . . ?
C24 N5 C23 115.1(8) . . ?
C24 N5 Ag2 106.3(6) . . ?
C23 N5 Ag2 112.2(5) . . ?
C22 N6 C18 118.1(8) . . ?
C22 N6 Ag1 124.8(6) . . ?
C18 N6 Ag1 117.0(6) . . ?
N1 C1 C2 121.7(10) . . ?
C3 C2 C1 118.7(10) . . ?
C2 C3 C4 119.2(10) . . ?
C5 C4 C3 118.7(9) . . ?
N1 C5 C4 121.7(8) . . ?
N1 C5 C12 118.1(7) . . ?
C4 C5 C12 120.0(8) . . ?
N3 C6 C7 125.0(11) . . ?
C6 C7 C8 117.4(13) . . ?
C7 C8 C9 119.1(11) . . ?
C10 C9 C8 119.0(11) . . ?
N3 C10 C9 122.1(10) . . ?
N3 C10 C11 116.8(7) . . ?
C9 C10 C11 121.1(9) . . ?
N2 C11 C10 107.4(7) . . ?
N2 C12 C5 113.8(7) . . ?
C14 C13 N4 122.3(9) . . ?
C13 C14 C15 118.9(10) . . ?
C14 C15 C16 119.9(9) . . ?
C17 C16 C15 117.8(9) . . ?
N4 C17 C16 121.7(8) . . ?
N4 C17 C24 117.9(7) . . ?
C16 C17 C24 120.3(8) . . ?
N6 C18 C19 122.9(9) . . ?
C20 C19 C18 119.3(11) . . ?
C19 C20 C21 119.5(10) . . ?
C22 C21 C20 117.0(9) . . ?
N6 C22 C21 123.1(9) . . ?
N6 C22 C23 117.5(7) . . ?
C21 C22 C23 119.2(8) . . ?
C22 C23 N5 111.0(7) . . ?
N5 C24 C17 115.7(7) . . ?
O2 Cl1 O3 133.1(12) . . ?
O2 Cl1 O4 101.9(9) . . ?
O3 Cl1 O4 100.2(10) . . ?
O2 Cl1 O1 109.6(11) . . ?
O3 Cl1 O1 107.6(8) . . ?
O4 Cl1 O1 97.8(7) . . ?
O6 Cl2 O7 113.8(18) . . ?
O6 Cl2 O5 112.8(14) . . ?
O7 Cl2 O5 99.3(8) . . ?
O6 Cl2 O8 114.0(11) . . ?
O7 Cl2 O8 107.9(9) . . ?
O5 Cl2 O8 107.9(5) . . ?

loop_
_geom_bond_atom_site_label_1
_geom_bond_atom_site_label_2
_geom_bond_distance
_geom_bond_site_symmetry_2
_geom_bond_publ_flag
Ag1 N6 2.169(6) . ?
Ag1 N1 2.227(6) . ?
Ag1 N2 2.435(7) . ?
Ag1 Ag2 2.9883(17) . ?
Ag2 N3 2.159(7) . ?
Ag2 N4 2.214(6) . ?
Ag2 N5 2.436(7) . ?
N1 C1 1.313(11) . ?
N1 C5 1.326(10) . ?
N2 C11 1.435(11) . ?
N2 C12 1.471(11) . ?
N3 C6 1.324(13) . ?
N3 C10 1.329(11) . ?
N4 C17 1.325(9) . ?
N4 C13 1.352(12) . ?
N5 C24 1.404(10) . ?
N5 C23 1.505(12) . ?
N6 C22 1.325(10) . ?
N6 C18 1.339(12) . ?
C1 C2 1.396(15) . ?
C2 C3 1.345(14) . ?
C3 C4 1.397(14) . ?
C4 C5 1.363(13) . ?
C5 C12 1.509(12) . ?
C6 C7 1.346(14) . ?
C7 C8 1.352(18) . ?
C8 C9 1.394(19) . ?
C9 C10 1.345(13) . ?
C10 C11 1.525(13) . ?
C13 C14 1.351(15) . ?
C14 C15 1.369(14) . ?
C15 C16 1.396(14) . ?
C16 C17 1.388(11) . ?
C17 C24 1.514(12) . ?
C18 C19 1.366(14) . ?
C19 C20 1.340(14) . ?
C20 C21 1.422(16) . ?
C21 C22 1.376(12) . ?
C22 C23 1.489(12) . ?
Cl1 O2 1.326(13) . ?
Cl1 O3 1.348(11) . ?
Cl1 O4 1.410(10) . ?
Cl1 O1 1.461(12) . ?
Cl2 O6 1.212(11) . ?
Cl2 O7 1.395(16) . ?
Cl2 O5 1.416(8) . ?
Cl2 O8 1.444(8) . ?

loop_
_geom_torsion_atom_site_label_1
_geom_torsion_atom_site_label_2
_geom_torsion_atom_site_label_3
_geom_torsion_atom_site_label_4
_geom_torsion
_geom_torsion_site_symmetry_1
_geom_torsion_site_symmetry_2
_geom_torsion_site_symmetry_3
_geom_torsion_site_symmetry_4
_geom_torsion_publ_flag
N6 Ag1 Ag2 N3 -76.8(3) . . . . ?
N1 Ag1 Ag2 N3 123.2(3) . . . . ?
N2 Ag1 Ag2 N3 48.6(3) . . . . ?
N6 Ag1 Ag2 N4 124.1(3) . . . . ?
N1 Ag1 Ag2 N4 -35.9(3) . . . . ?
N2 Ag1 Ag2 N4 -110.5(2) . . . . ?
N6 Ag1 Ag2 N5 50.4(2) . . . . ?
N1 Ag1 Ag2 N5 -109.6(2) . . . . ?
N2 Ag1 Ag2 N5 175.8(2) . . . . ?
N6 Ag1 N1 C1 0.1(12) . . . . ?
N2 Ag1 N1 C1 163.9(7) . . . . ?
Ag2 Ag1 N1 C1 79.2(7) . . . . ?
N6 Ag1 N1 C5 -172.3(7) . . . . ?
N2 Ag1 N1 C5 -8.4(6) . . . . ?
Ag2 Ag1 N1 C5 -93.2(6) . . . . ?
N6 Ag1 N2 C11 71.7(6) . . . . ?
N1 Ag1 N2 C11 -101.6(6) . . . . ?
Ag2 Ag1 N2 C11 -4.2(6) . . . . ?
N6 Ag1 N2 C12 -161.6(5) . . . . ?
N1 Ag1 N2 C12 25.0(6) . . . . ?
Ag2 Ag1 N2 C12 122.5(6) . . . . ?
N4 Ag2 N3 C6 -162.9(7) . . . . ?
N5 Ag2 N3 C6 33.7(7) . . . . ?
Ag1 Ag2 N3 C6 112.8(6) . . . . ?
N4 Ag2 N3 C10 19.8(11) . . . . ?
N5 Ag2 N3 C10 -143.5(6) . . . . ?
Ag1 Ag2 N3 C10 -64.4(6) . . . . ?
N3 Ag2 N4 C17 -172.5(7) . . . . ?
N5 Ag2 N4 C17 -6.5(6) . . . . ?
Ag1 Ag2 N4 C17 -91.5(6) . . . . ?
N3 Ag2 N4 C13 1.6(11) . . . . ?
N5 Ag2 N4 C13 167.6(7) . . . . ?
Ag1 Ag2 N4 C13 82.6(6) . . . . ?
N3 Ag2 N5 C24 -166.0(6) . . . . ?
N4 Ag2 N5 C24 20.1(7) . . . . ?
Ag1 Ag2 N5 C24 118.6(7) . . . . ?
N3 Ag2 N5 C23 67.4(6) . . . . ?
N4 Ag2 N5 C23 -106.5(6) . . . . ?
Ag1 Ag2 N5 C23 -8.0(5) . . . . ?
N1 Ag1 N6 C22 16.8(11) . . . . ?
N2 Ag1 N6 C22 -144.2(6) . . . . ?
Ag2 Ag1 N6 C22 -65.1(6) . . . . ?
N1 Ag1 N6 C18 -166.7(7) . . . . ?
N2 Ag1 N6 C18 32.3(7) . . . . ?
Ag2 Ag1 N6 C18 111.4(6) . . . . ?
C5 N1 C1 C2 -2.9(13) . . . . ?
Ag1 N1 C1 C2 -175.0(7) . . . . ?
N1 C1 C2 C3 2.5(15) . . . . ?
C1 C2 C3 C4 -1.0(16) . . . . ?
C2 C3 C4 C5 -0.1(16) . . . . ?
C1 N1 C5 C4 1.8(13) . . . . ?
Ag1 N1 C5 C4 174.4(7) . . . . ?
C1 N1 C5 C12 176.3(8) . . . . ?
Ag1 N1 C5 C12 -11.1(10) . . . . ?
C3 C4 C5 N1 -0.3(15) . . . . ?
C3 C4 C5 C12 -174.7(9) . . . . ?
C10 N3 C6 C7 -1.9(14) . . . . ?
Ag2 N3 C6 C7 -179.4(8) . . . . ?
N3 C6 C7 C8 -3.1(17) . . . . ?
C6 C7 C8 C9 5.2(19) . . . . ?
C7 C8 C9 C10 -2.6(19) . . . . ?
C6 N3 C10 C9 4.7(13) . . . . ?
Ag2 N3 C10 C9 -178.1(7) . . . . ?
C6 N3 C10 C11 -173.5(8) . . . . ?
Ag2 N3 C10 C11 3.8(10) . . . . ?
C8 C9 C10 N3 -2.5(16) . . . . ?
C8 C9 C10 C11 175.5(10) . . . . ?
C12 N2 C11 C10 173.4(6) . . . . ?
Ag1 N2 C11 C10 -66.7(7) . . . . ?
N3 C10 C11 N2 87.5(9) . . . . ?
C9 C10 C11 N2 -90.7(10) . . . . ?
C11 N2 C12 C5 87.1(10) . . . . ?
Ag1 N2 C12 C5 -38.9(10) . . . . ?
N1 C5 C12 N2 37.2(13) . . . . ?
C4 C5 C12 N2 -148.2(9) . . . . ?
C17 N4 C13 C14 -2.4(13) . . . . ?
Ag2 N4 C13 C14 -176.4(7) . . . . ?
N4 C13 C14 C15 1.3(16) . . . . ?
C13 C14 C15 C16 0.3(18) . . . . ?
C14 C15 C16 C17 -0.7(18) . . . . ?
C13 N4 C17 C16 1.9(13) . . . . ?
Ag2 N4 C17 C16 176.2(8) . . . . ?
C13 N4 C17 C24 177.6(9) . . . . ?
Ag2 N4 C17 C24 -8.2(11) . . . . ?
C15 C16 C17 N4 -0.4(16) . . . . ?
C15 C16 C17 C24 -175.9(10) . . . . ?
C22 N6 C18 C19 -3.0(13) . . . . ?
Ag1 N6 C18 C19 -179.7(7) . . . . ?
N6 C18 C19 C20 2.1(15) . . . . ?
C18 C19 C20 C21 -1.4(16) . . . . ?
C19 C20 C21 C22 1.5(15) . . . . ?
C18 N6 C22 C21 3.2(12) . . . . ?
Ag1 N6 C22 C21 179.7(7) . . . . ?
C18 N6 C22 C23 -172.0(7) . . . . ?
Ag1 N6 C22 C23 4.4(10) . . . . ?
C20 C21 C22 N6 -2.5(14) . . . . ?
C20 C21 C22 C23 172.6(9) . . . . ?
N6 C22 C23 N5 86.9(9) . . . . ?
C21 C22 C23 N5 -88.5(10) . . . . ?
C24 N5 C23 C22 174.1(7) . . . . ?
Ag2 N5 C23 C22 -64.2(8) . . . . ?
C23 N5 C24 C17 93.9(11) . . . . ?
Ag2 N5 C24 C17 -30.9(11) . . . . ?
N4 C17 C24 N5 28.9(14) . . . . ?
C16 C17 C24 N5 -155.4(10) . . . . ?
